data_7042949
loop_
_publ_author_name
'Gong, Yun-Nan'
'Wei, Xue-Wen'
'He, Lv-Heng'
'Wen, Ya-Qiong'
'Ren, Ya-Wen'
'Xie, Yong-Rong'
'Zhong, Di-Chang'

_publ_section_title
;
 Two bilayer metal&#x2212;organic frameworks with rare trinuclear
 heterometal clusters and tunable photoluminescence
;
_journal_name_full 'Dalton Trans.'
_journal_paper_doi 10.1039/C7DT01242J
_journal_year 2017
_chemical_formula_moiety '0.5(C168 H72 Cd4 Na2 O48),5(C2H8N),4(C3H7NO),2(H2O)'
_chemical_formula_sum 'C106 H110 Cd2 N9 Na O38'
_chemical_formula_weight 2365.85
_chemical_name_systematic
;
 ? 
;
_space_group_crystal_system monoclinic
_space_group_IT_number 15
_space_group_name_Hall '-C 2yc'
_space_group_name_H-M_alt 'C 1 2/c 1'
_symmetry_space_group_name_Hall '-C 2yc'
_symmetry_space_group_name_H-M 'C 1 2/c 1'
_atom_sites_solution_hydrogens geom
_audit_creation_date 2017-04-25
_audit_creation_method
;
Olex2 1.2-dev
(compiled 2017.03.14 svn.r3397 for OlexSys, GUI svn.r3563)
;
_audit_update_record
;
2017-05-04 deposited with the CCDC.
2017-05-12 downloaded from the CCDC.
;
_cell_angle_alpha 90
_cell_angle_beta 99.105(9)
_cell_angle_gamma 90
_cell_formula_units_Z 4
_cell_length_a 17.546(2)
_cell_length_b 21.3217(10)
_cell_length_c 35.974(2)
_cell_measurement_reflns_used 5020
_cell_measurement_temperature 293(2)
_cell_measurement_theta_max 65.2468
_cell_measurement_theta_min 3.2842
_cell_volume 13288.7(18)
_computing_cell_refinement
;
CrysAlisPro, Agilent Technologies,
Version 1.171.35.19 (release 27-10-2011 CrysAlis171 .NET)
(compiled Oct 27 2011,15:02:11)
;
_computing_data_collection
;
CrysAlisPro, Agilent Technologies,
Version 1.171.35.19 (release 27-10-2011 CrysAlis171 .NET)
(compiled Oct 27 2011,15:02:11)
;
_computing_data_reduction
;
CrysAlisPro, Agilent Technologies,
Version 1.171.35.19 (release 27-10-2011 CrysAlis171 .NET)
(compiled Oct 27 2011,15:02:11)
;
_computing_molecular_graphics 'Olex2 (Dolomanov et al., 2009)'
_computing_publication_material 'Olex2 (Dolomanov et al., 2009)'
_computing_structure_refinement 'ShelXL (Sheldrick, 2015)'
_computing_structure_solution 'SHELXS-97 (Sheldrick, 1990)'
_diffrn_ambient_temperature 293(2)
_diffrn_detector_area_resol_mean 10.5058
_diffrn_measured_fraction_theta_full 0.984
_diffrn_measured_fraction_theta_max 0.984
_diffrn_measurement_details
;
#__ type_ start__ end____ width___ exp.time_
  1 omega   -3.00   94.00   1.0000    8.0000
omega____ theta____ kappa____ phi______ frames
    -       40.7938 -125.0000  150.0000 97

#__ type_ start__ end____ width___ exp.time_
  2 omega   11.00   93.00   1.0000    8.0000
omega____ theta____ kappa____ phi______ frames
    -       40.7938   57.0000  -30.0000 82

#__ type_ start__ end____ width___ exp.time_
  3 omega -153.00  -98.00   1.0000   60.0000
omega____ theta____ kappa____ phi______ frames
    -      -83.0000 -125.0000   60.0000 55

#__ type_ start__ end____ width___ exp.time_
  4 omega   65.00  169.00   1.0000   60.0000
omega____ theta____ kappa____ phi______ frames
    -       90.6218   30.0000  150.0000 104

#__ type_ start__ end____ width___ exp.time_
  5 omega   60.00  158.00   1.0000   60.0000
omega____ theta____ kappa____ phi______ frames
    -       90.6218   77.0000 -150.0000 98

#__ type_ start__ end____ width___ exp.time_
  6 omega   20.00   69.00   1.0000   60.0000
omega____ theta____ kappa____ phi______ frames
    -       90.6218  -30.0000  -30.0000 49

#__ type_ start__ end____ width___ exp.time_
  7 omega   41.00   93.00   1.0000   60.0000
omega____ theta____ kappa____ phi______ frames
    -       90.6218 -126.0000 -166.0000 52
;
_diffrn_measurement_device_type 'Xcalibur, Atlas, Gemini ultra'
_diffrn_measurement_method '\w scans'
_diffrn_radiation_type CuK\a
_diffrn_radiation_wavelength 1.54178
_diffrn_reflns_av_R_equivalents 0.0965
_diffrn_reflns_av_unetI/netI 0.0813
_diffrn_reflns_Laue_measured_fraction_full 0.984
_diffrn_reflns_Laue_measured_fraction_max 0.984
_diffrn_reflns_limit_h_max 16
_diffrn_reflns_limit_h_min -20
_diffrn_reflns_limit_k_max 24
_diffrn_reflns_limit_k_min -23
_diffrn_reflns_limit_l_max 41
_diffrn_reflns_limit_l_min -36
_diffrn_reflns_number 20358
_diffrn_reflns_point_group_measured_fraction_full 0.984
_diffrn_reflns_point_group_measured_fraction_max 0.984
_diffrn_reflns_theta_full 62.993
_diffrn_reflns_theta_max 62.993
_diffrn_reflns_theta_min 3.287
_exptl_absorpt_coefficient_mu 3.090
_exptl_absorpt_correction_T_max 1.00000
_exptl_absorpt_correction_T_min 0.79933
_exptl_absorpt_correction_type multi-scan
_exptl_absorpt_process_details
;
CrysAlisPro, Agilent Technologies,
Version 1.171.35.19 (release 27-10-2011 CrysAlis171 .NET)
(compiled Oct 27 2011,15:02:11)
Empirical absorption correction using spherical harmonics,
 implemented in SCALE3 ABSPACK scaling algorithm.
;
_exptl_crystal_colour colorless
_exptl_crystal_density_diffrn 0.994
_exptl_crystal_density_method 'not measured'
_exptl_crystal_description BLOCK
_exptl_crystal_F_000 3996
_exptl_crystal_size_max 0.28
_exptl_crystal_size_mid 0.23
_exptl_crystal_size_min 0.12
_refine_diff_density_max 1.854
_refine_diff_density_min -1.455
_refine_diff_density_rms 0.147
_refine_ls_extinction_method none
_refine_ls_goodness_of_fit_ref 1.142
_refine_ls_hydrogen_treatment constr
_refine_ls_matrix_type full
_refine_ls_number_parameters 502
_refine_ls_number_reflns 10562
_refine_ls_number_restraints 468
_refine_ls_restrained_S_all 1.131
_refine_ls_R_factor_all 0.1495
_refine_ls_R_factor_gt 0.1299
_refine_ls_shift/su_max 0.000
_refine_ls_shift/su_mean 0.000
_refine_ls_structure_factor_coef Fsqd
_refine_ls_weighting_details 'w=1/[\s^2^(Fo^2^)+(0.1627P)^2^+245.5013P] where P=(Fo^2^+2Fc^2^)/3'
_refine_ls_weighting_scheme calc
_refine_ls_wR_factor_gt 0.3633
_refine_ls_wR_factor_ref 0.3795
_reflns_Friedel_coverage 0.000
_reflns_number_gt 8286
_reflns_number_total 10562
_reflns_threshold_expression 'I > 2\s(I)'
_cod_data_source_file c7dt01242j2.cif
_cod_data_source_block 2
_cod_original_cell_volume 13288.6(19)
_cod_database_code 7042949
_shelx_shelxl_version_number 2014/7
_shelx_space_group_comment
;
The symmetry employed for this shelxl refinement is uniquely defined
by the following loop, which should always be used as a source of
symmetry information in preference to the above space-group names.
They are only intended as comments.
;
_shelx_estimated_absorpt_t_max 0.708
_shelx_estimated_absorpt_t_min 0.478
_olex2_refinement_description
;
1. Fixed Uiso
 At 1.2 times of:
  All C(H) groups
2. Uiso/Uaniso restraints and constraints
C5 \\sim C11 \\sim C10 \\sim C12: within 2A with sigma of 0.001 and sigma for
terminal atoms of 0.002
3. Rigid body (RIGU) restrains
 C23, C37, C36, O9, O10, C35, C38, C34, C39, C33, C40, C32, C27, C41, C31, C28,
  C26, C42, C29, C25, C2AA, C24, C22, O1AA, O0AA, O8, O7
 with sigma for 1-2 distances of 0.001 and sigma for 1-3 distances of 0.001
 C11, C1, C2, O1, O2, C3, C21, C4, C20, C5, C19, C6, C18, C7, C10, C12, C17,
 C8, C13, C15, C9, C14, C16, O3, O4, O5, O6
 with sigma for 1-2 distances of 0.001 and sigma for 1-3 distances of 0.001
4.a Aromatic/amide H refined with riding coordinates:
 C3(H3), C6(H6), C7(H7), C10(H10), C13(H13), C14(H14), C17(H17), C21(H21),
 C20(H20), C35(H35), C32(H32), C31(H31), C28(H28), C25(H25), C24(H24), C42(H42),
  C38(H38), C39(H39)
;
_olex2_submission_special_instructions 'No special instructions were received'

loop_
_space_group_symop_operation_xyz
'x, y, z'
'-x, y, -z+1/2'
'x+1/2, y+1/2, z'
'-x+1/2, y+1/2, -z+1/2'
'-x, -y, -z'
'x, -y, z-1/2'
'-x+1/2, -y+1/2, -z'
'x+1/2, -y+1/2, z-1/2'

loop_
_atom_site_label
_atom_site_type_symbol
_atom_site_fract_x
_atom_site_fract_y
_atom_site_fract_z
_atom_site_U_iso_or_equiv
_atom_site_adp_type
_atom_site_occupancy
_atom_site_site_symmetry_order
_atom_site_calc_flag
_atom_site_refinement_flags_posn
_atom_site_refinement_flags_adp
_atom_site_refinement_flags_occupancy
Cd1 Cd 0.13934(5) 0.34141(3) 0.04493(2) 0.0553(3) Uani 1 1 d . . .
Na1 Na 0.2500 0.2500 0.0000 0.0530(14) Uani 1 2 d S T P
C1 C 0.2175(6) 0.2542(5) 0.0932(3) 0.052(2) Uani 1 1 d . U .
C2 C 0.2545(7) 0.1987(5) 0.1161(3) 0.060(3) Uani 1 1 d . U .
C3 C 0.2948(7) 0.1549(5) 0.1013(3) 0.062(3) Uani 1 1 d . U .
H3 H 0.3010 0.1592 0.0763 0.075 Uiso 1 1 calc R . .
C4 C 0.3291(6) 0.1013(5) 0.1217(3) 0.051(2) Uani 1 1 d . U .
C5 C 0.3810(6) 0.0567(5) 0.1055(3) 0.0485(12) Uani 1 1 d . U .
C6 C 0.3896(7) 0.0596(6) 0.0682(3) 0.066(3) Uani 1 1 d . U .
H6 H 0.3624 0.0897 0.0527 0.079 Uiso 1 1 calc R . .
C7 C 0.4374(6) 0.0190(5) 0.0532(3) 0.057(3) Uani 1 1 d . U .
H7 H 0.4447 0.0230 0.0283 0.068 Uiso 1 1 calc R . .
C8 C 0.4753(6) -0.0289(5) 0.0762(3) 0.054(2) Uani 1 1 d . U .
C9 C 0.5281(6) -0.0744(5) 0.0616(3) 0.053(2) Uani 1 1 d . U .
O3 O 0.5302(5) -0.0771(4) 0.0278(2) 0.070(2) Uani 1 1 d . U .
O4 O 0.5716(6) -0.1066(5) 0.0861(2) 0.086(3) Uani 1 1 d . U .
C11 C 0.4114(6) 0.0094(5) 0.1292(3) 0.0486(11) Uani 1 1 d . U .
C10 C 0.4656(6) -0.0324(5) 0.1131(3) 0.0489(12) Uani 1 1 d . U .
H10 H 0.4939 -0.0619 0.1287 0.059 Uiso 1 1 calc R . .
C12 C 0.3933(6) -0.0029(5) 0.1673(3) 0.0495(12) Uani 1 1 d . U .
C13 C 0.4282(9) -0.0526(7) 0.1897(4) 0.085(4) Uani 1 1 d . U .
H13 H 0.4642 -0.0786 0.1811 0.102 Uiso 1 1 calc R . .
C14 C 0.4073(7) -0.0618(7) 0.2251(4) 0.073(3) Uani 1 1 d . U .
H14 H 0.4276 -0.0959 0.2394 0.088 Uiso 1 1 calc R . .
C19 C 0.3147(6) 0.0954(5) 0.1591(3) 0.052(2) Uani 1 1 d . U .
C18 C 0.3486(6) 0.0406(5) 0.1823(3) 0.054(2) Uani 1 1 d . U .
C17 C 0.3295(8) 0.0292(7) 0.2181(4) 0.076(4) Uani 1 1 d . U .
H17 H 0.2969 0.0571 0.2278 0.091 Uiso 1 1 calc R . .
C15 C 0.3579(9) -0.0222(7) 0.2394(4) 0.085(4) Uani 1 1 d . U .
C16 C 0.3384(10) -0.0277(9) 0.2796(4) 0.106(4) Uani 1 1 d . U .
O5 O 0.3653(7) -0.0788(6) 0.2966(3) 0.118(4) Uani 1 1 d . U .
O6 O 0.2876(8) 0.0042(7) 0.2884(3) 0.132(5) Uani 1 1 d . U .
C21 C 0.2410(9) 0.1929(7) 0.1531(4) 0.082(4) Uani 1 1 d . U .
H21 H 0.2130 0.2232 0.1637 0.098 Uiso 1 1 calc R . .
C20 C 0.2709(8) 0.1400(6) 0.1741(4) 0.069(3) Uani 1 1 d . U .
H20 H 0.2608 0.1349 0.1986 0.083 Uiso 1 1 calc R . .
O1 O 0.1787(6) 0.2903(4) 0.1074(2) 0.085(3) Uani 1 1 d . U .
O2 O 0.2351(6) 0.2596(4) 0.0612(2) 0.081(3) Uani 1 1 d . U .
C37 C -0.2478(7) -0.0890(6) 0.0199(4) 0.067(2) Uani 1 1 d . U .
C36 C -0.1919(7) -0.0452(6) 0.0071(4) 0.070(3) Uani 1 1 d . U .
C35 C -0.1610(6) -0.0536(6) -0.0246(4) 0.068(2) Uani 1 1 d . U .
H35 H -0.1770 -0.0885 -0.0394 0.081 Uiso 1 1 calc R . .
C34 C -0.1052(7) -0.0126(6) -0.0374(4) 0.068(2) Uani 1 1 d . U .
C33 C -0.0696(9) -0.0243(7) -0.0696(5) 0.091(4) Uani 1 1 d . U .
C32 C -0.0896(17) -0.0820(11) -0.0904(8) 0.199(13) Uani 1 1 d . U .
H32 H -0.1263 -0.1088 -0.0831 0.239 Uiso 1 1 calc R . .
C31 C -0.0543(17) -0.0977(12) -0.1213(8) 0.199(12) Uani 1 1 d . U .
H31 H -0.0666 -0.1350 -0.1343 0.239 Uiso 1 1 calc R . .
C29 C 0.0002(15) -0.0563(11) -0.1325(8) 0.168(9) Uani 1 1 d . U .
C2AA C 0.0425(18) -0.0742(14) -0.1647(9) 0.199(8) Uani 1 1 d . U .
O1AA O 0.0335(14) -0.1276(9) -0.1781(6) 0.228(10) Uani 1 1 d . U .
O0AA O 0.0693(14) -0.0232(9) -0.1803(6) 0.227(9) Uani 1 1 d . U .
C27 C -0.0224(10) 0.0165(8) -0.0814(5) 0.101(5) Uani 1 1 d . U .
C28 C 0.0101(12) 0.0020(10) -0.1143(6) 0.132(7) Uani 1 1 d . U .
H28 H 0.0391 0.0325 -0.1241 0.159 Uiso 1 1 calc R . .
C26 C 0.0043(7) 0.0768(6) -0.0620(4) 0.071(3) Uani 1 1 d . U .
C25 C 0.0509(7) 0.1187(7) -0.0733(4) 0.078(3) Uani 1 1 d . U .
H25 H 0.0703 0.1121 -0.0956 0.094 Uiso 1 1 calc R . .
C24 C 0.0716(8) 0.1731(7) -0.0523(4) 0.080(3) Uani 1 1 d . U .
H24 H 0.1065 0.2011 -0.0601 0.096 Uiso 1 1 calc R . .
C40 C -0.0865(6) 0.0408(5) -0.0171(4) 0.061(2) Uani 1 1 d . U .
C41 C -0.0315(7) 0.0863(6) -0.0291(4) 0.067(2) Uani 1 1 d . U .
C42 C -0.0127(7) 0.1428(6) -0.0081(4) 0.070(3) Uani 1 1 d . U .
H42 H -0.0351 0.1514 0.0132 0.084 Uiso 1 1 calc R . .
C23 C 0.0403(8) 0.1853(6) -0.0200(4) 0.076(3) Uani 1 1 d . U .
C22 C 0.0639(9) 0.2426(7) 0.0048(5) 0.080(3) Uani 1 1 d . U .
O8 O 0.1122(5) 0.2780(4) -0.0066(3) 0.076(2) Uani 1 1 d . U .
O7 O 0.0368(7) 0.2532(5) 0.0331(3) 0.097(3) Uani 1 1 d . U .
C38 C -0.1744(9) 0.0112(6) 0.0281(5) 0.086(4) Uani 1 1 d . U .
H38 H -0.1974 0.0202 0.0490 0.103 Uiso 1 1 calc R . .
C39 C -0.1213(8) 0.0526(6) 0.0159(5) 0.083(4) Uani 1 1 d . U .
H39 H -0.1081 0.0890 0.0296 0.099 Uiso 1 1 calc R . .
O9 O -0.2774(6) -0.0749(5) 0.0472(3) 0.090(3) Uani 1 1 d . U .
O10 O -0.2606(5) -0.1383(4) 0.0010(3) 0.0665(19) Uani 1 1 d . U .

loop_
_atom_site_aniso_label
_atom_site_aniso_U_11
_atom_site_aniso_U_22
_atom_site_aniso_U_33
_atom_site_aniso_U_23
_atom_site_aniso_U_13
_atom_site_aniso_U_12
Cd1 0.0627(6) 0.0453(5) 0.0639(5) 0.0061(3) 0.0287(4) 0.0205(4)
Na1 0.067(4) 0.037(3) 0.060(3) 0.000(2) 0.026(3) 0.020(3)
C1 0.052(5) 0.045(3) 0.059(3) 0.003(2) 0.011(3) 0.020(3)
C2 0.068(6) 0.058(3) 0.060(3) 0.011(2) 0.025(3) 0.037(4)
C3 0.071(6) 0.061(3) 0.060(3) 0.012(2) 0.026(3) 0.040(4)
C4 0.040(4) 0.055(3) 0.062(2) 0.012(2) 0.023(2) 0.024(3)
C5 0.033(2) 0.053(2) 0.0650(19) 0.0124(16) 0.0246(16) 0.0184(19)
C6 0.070(6) 0.068(4) 0.067(2) 0.019(2) 0.035(3) 0.042(5)
C7 0.052(5) 0.058(4) 0.067(3) 0.014(2) 0.031(3) 0.028(4)
C8 0.047(4) 0.055(4) 0.068(2) 0.015(2) 0.031(2) 0.023(4)
C9 0.042(4) 0.053(4) 0.073(3) 0.014(2) 0.035(2) 0.018(3)
O3 0.078(5) 0.069(4) 0.073(3) 0.017(2) 0.040(3) 0.041(4)
O4 0.093(5) 0.097(6) 0.075(3) 0.018(3) 0.038(3) 0.066(5)
C11 0.032(2) 0.054(2) 0.0656(19) 0.0133(15) 0.0254(16) 0.0184(18)
C10 0.032(2) 0.055(2) 0.0661(19) 0.0132(16) 0.0258(16) 0.0186(19)
C12 0.033(2) 0.056(2) 0.0658(19) 0.0139(16) 0.0253(16) 0.0181(19)
C13 0.091(8) 0.092(5) 0.084(3) 0.040(4) 0.052(5) 0.061(6)
C14 0.064(6) 0.087(5) 0.077(3) 0.030(3) 0.038(4) 0.037(5)
C19 0.039(5) 0.061(3) 0.062(2) 0.012(2) 0.024(3) 0.025(3)
C18 0.038(5) 0.064(3) 0.065(2) 0.015(2) 0.026(3) 0.026(3)
C17 0.074(7) 0.090(5) 0.073(3) 0.027(3) 0.041(4) 0.044(5)
C15 0.085(8) 0.099(5) 0.083(3) 0.036(4) 0.049(5) 0.053(6)
C16 0.110(8) 0.134(6) 0.087(3) 0.048(4) 0.060(5) 0.074(6)
O5 0.117(8) 0.147(7) 0.107(5) 0.064(5) 0.071(5) 0.082(6)
O6 0.146(9) 0.172(8) 0.098(5) 0.064(5) 0.078(6) 0.110(8)
C21 0.106(10) 0.082(4) 0.066(3) 0.021(3) 0.040(4) 0.063(6)
C20 0.075(7) 0.076(4) 0.066(3) 0.020(3) 0.037(4) 0.049(5)
O1 0.118(7) 0.070(4) 0.073(4) 0.022(3) 0.041(4) 0.062(5)
O2 0.112(7) 0.069(4) 0.070(3) 0.021(3) 0.038(3) 0.054(5)
C37 0.045(4) 0.052(3) 0.108(4) -0.006(3) 0.019(4) 0.003(3)
C36 0.051(5) 0.050(3) 0.114(4) -0.013(3) 0.031(4) 0.003(3)
C35 0.036(4) 0.059(3) 0.112(4) -0.017(3) 0.025(4) 0.000(3)
C34 0.036(4) 0.060(3) 0.114(4) -0.020(3) 0.029(4) 0.002(3)
C33 0.066(7) 0.086(4) 0.133(5) -0.042(4) 0.054(6) -0.025(5)
C32 0.24(2) 0.158(9) 0.249(14) -0.134(11) 0.188(17) -0.134(14)
C31 0.23(2) 0.168(9) 0.244(14) -0.133(11) 0.182(17) -0.127(13)
C29 0.179(15) 0.153(7) 0.204(11) -0.105(8) 0.134(13) -0.097(9)
C2AA 0.223(14) 0.181(7) 0.238(10) -0.126(7) 0.174(12) -0.116(8)
O1AA 0.28(2) 0.188(8) 0.270(15) -0.141(9) 0.203(16) -0.130(9)
O0AA 0.30(2) 0.191(8) 0.247(12) -0.135(8) 0.202(15) -0.139(10)
C27 0.086(9) 0.099(4) 0.133(6) -0.049(4) 0.061(7) -0.042(6)
C28 0.125(12) 0.136(6) 0.157(7) -0.077(6) 0.091(9) -0.072(8)
C26 0.035(5) 0.077(3) 0.104(4) -0.024(3) 0.024(4) -0.008(3)
C25 0.047(6) 0.084(4) 0.109(4) -0.027(3) 0.030(4) -0.017(4)
C24 0.062(6) 0.078(4) 0.102(5) -0.021(4) 0.023(5) -0.015(4)
C40 0.026(4) 0.057(3) 0.105(4) -0.013(3) 0.022(3) 0.008(3)
C41 0.038(4) 0.063(3) 0.104(4) -0.017(3) 0.025(4) -0.001(3)
C42 0.056(5) 0.060(3) 0.098(4) -0.013(3) 0.020(4) 0.000(3)
C23 0.065(6) 0.066(3) 0.100(4) -0.014(3) 0.023(4) -0.006(4)
C22 0.074(6) 0.065(4) 0.103(5) -0.015(4) 0.019(4) -0.006(4)
O8 0.063(4) 0.056(3) 0.110(5) -0.008(3) 0.016(4) 0.007(3)
O7 0.101(6) 0.080(5) 0.117(5) -0.028(4) 0.038(5) -0.021(5)
C38 0.077(7) 0.064(4) 0.130(5) -0.029(4) 0.056(6) -0.017(5)
C39 0.071(7) 0.063(4) 0.126(5) -0.027(4) 0.053(5) -0.014(4)
O9 0.081(5) 0.070(4) 0.127(5) -0.020(4) 0.045(4) -0.013(4)
O10 0.057(4) 0.046(3) 0.097(5) 0.001(3) 0.017(3) 0.003(3)

loop_
_atom_type_symbol
_atom_type_description
_atom_type_scat_dispersion_real
_atom_type_scat_dispersion_imag
_atom_type_scat_source
C C 0.0181 0.0091 'International Tables Vol C Tables 4.2.6.8 and 6.1.1.4'
H H 0.0000 0.0000 'International Tables Vol C Tables 4.2.6.8 and 6.1.1.4'
N N 0.0311 0.0180 'International Tables Vol C Tables 4.2.6.8 and 6.1.1.4'
Cd Cd 0.1185 4.6533 'International Tables Vol C Tables 4.2.6.8 and 6.1.1.4'
Na Na 0.1353 0.1239 'International Tables Vol C Tables 4.2.6.8 and 6.1.1.4'
O O 0.0492 0.0322 'International Tables Vol C Tables 4.2.6.8 and 6.1.1.4'

loop_
_geom_angle_atom_site_label_1
_geom_angle_atom_site_label_2
_geom_angle_atom_site_label_3
_geom_angle
_geom_angle_site_symmetry_1
_geom_angle_site_symmetry_3
O3 Cd1 O7 88.8(4) 3_455 .
O4 Cd1 O3 53.0(3) 3_455 3_455
O4 Cd1 O1 74.4(3) 3_455 .
O4 Cd1 O2 126.4(3) 3_455 .
O4 Cd1 O7 92.3(4) 3_455 .
O4 Cd1 O10 141.1(3) 3_455 3
O1 Cd1 O3 126.7(2) . 3_455
O1 Cd1 O7 85.2(4) . .
O1 Cd1 O10 120.5(3) . 3
O2 Cd1 O3 176.1(3) . 3_455
O2 Cd1 O1 52.2(3) . .
O2 Cd1 O7 87.3(4) . .
O2 Cd1 O10 75.8(3) . 3
O8 Cd1 O3 98.8(3) . 3_455
O8 Cd1 O4 137.6(4) . 3_455
O8 Cd1 O1 117.7(3) . .
O8 Cd1 O2 79.5(3) . .
O8 Cd1 O7 52.2(3) . .
O8 Cd1 O9 122.6(4) . 3
O8 Cd1 O10 71.1(3) . 3
O9 Cd1 O3 86.0(4) 3 3_455
O9 Cd1 O4 89.6(4) 3 3_455
O9 Cd1 O1 102.9(4) 3 .
O9 Cd1 O2 97.9(4) 3 .
O9 Cd1 O7 171.9(4) 3 .
O9 Cd1 O10 53.2(3) 3 3
O10 Cd1 O3 106.9(3) 3 3_455
O10 Cd1 O7 122.9(3) 3 .
O2 Na1 Cd1 46.58(19) 7 7
O2 Na1 Cd1 133.42(19) . 7
O2 Na1 O2 180.00(6) . 7
O2 Na1 O8 79.0(3) 7 7
O2 Na1 O8 101.0(3) . 7
O2 Na1 O8 79.0(3) . .
O2 Na1 O8 101.0(3) 7 .
O2 Na1 O10 82.7(3) 7 5
O2 Na1 O10 97.3(3) 7 3
O2 Na1 O10 97.3(3) . 5
O2 Na1 O10 82.7(3) . 3
O8 Na1 Cd1 136.9(2) . 7
O8 Na1 Cd1 43.1(2) 7 7
O8 Na1 O8 180.0 . 7
O10 Na1 Cd1 129.9(2) 3 7
O10 Na1 Cd1 50.1(2) 5 7
O10 Na1 O8 71.5(3) 3 .
O10 Na1 O8 108.5(3) 3 7
O10 Na1 O8 108.5(3) 5 .
O10 Na1 O8 71.5(3) 5 7
O10 Na1 O10 180.0(4) 5 3
C2 C1 Cd1 171.6(8) . .
O1 C1 Cd1 64.7(6) . .
O1 C1 C2 119.6(10) . .
O1 C1 O2 125.2(10) . .
O2 C1 Cd1 61.7(5) . .
O2 C1 C2 115.1(9) . .
C3 C2 C1 122.5(10) . .
C3 C2 C21 120.0(10) . .
C21 C2 C1 117.4(9) . .
C2 C3 C4 124.1(11) . .
C3 C4 C5 122.6(9) . .
C19 C4 C3 115.6(9) . .
C19 C4 C5 121.7(9) . .
C6 C5 C4 121.3(9) . .
C11 C5 C4 115.1(9) . .
C11 C5 C6 123.2(9) . .
C7 C6 C5 121.5(10) . .
C6 C7 C8 119.1(10) . .
C7 C8 C9 121.7(10) . .
C10 C8 C7 119.3(9) . .
C10 C8 C9 119.0(9) . .
O3 C9 C8 119.9(10) . .
O3 C9 O4 123.8(9) . .
O4 C9 C8 116.3(10) . .
C9 O3 Cd1 86.1(6) . 3_545
C9 O4 Cd1 97.2(7) . 3_545
C5 C11 C10 114.1(9) . .
C5 C11 C12 126.0(9) . .
C12 C11 C10 119.9(8) . .
C8 C10 C11 122.0(9) . .
C13 C12 C11 121.8(9) . .
C18 C12 C11 117.5(9) . .
C18 C12 C13 120.2(10) . .
C14 C13 C12 118.4(10) . .
C15 C14 C13 122.1(11) . .
C4 C19 C18 118.8(9) . .
C20 C19 C4 120.3(10) . .
C20 C19 C18 120.9(10) . .
C12 C18 C19 120.5(9) . .
C12 C18 C17 118.4(10) . .
C17 C18 C19 120.8(9) . .
C15 C17 C18 121.9(11) . .
C14 C15 C17 118.2(12) . .
C14 C15 C16 123.7(11) . .
C17 C15 C16 117.8(11) . .
O5 C16 C15 112.9(12) . .
O6 C16 C15 119.2(12) . .
O6 C16 O5 125.2(13) . .
C2 C21 C20 118.5(10) . .
C19 C20 C21 121.4(11) . .
C1 O1 Cd1 89.6(7) . .
Na1 O2 Cd1 90.7(3) . .
C1 O2 Cd1 91.5(6) . .
C1 O2 Na1 167.0(10) . .
C36 C37 Cd1 173.7(9) . 3_445
O9 C37 Cd1 56.4(7) . 3_445
O9 C37 C36 118.9(12) . .
O9 C37 O10 125.6(12) . .
O10 C37 Cd1 69.3(7) . 3_445
O10 C37 C36 115.5(12) . .
C35 C36 C37 123.7(12) . .
C35 C36 C38 118.5(12) . .
C38 C36 C37 117.6(12) . .
C36 C35 C34 125.0(12) . .
C33 C34 C35 124.1(12) . .
C40 C34 C35 117.0(12) . .
C40 C34 C33 118.9(12) . .
C34 C33 C32 117.9(13) . .
C27 C33 C34 121.8(13) . .
C27 C33 C32 120.2(15) . .
C31 C32 C33 120.8(17) . .
C32 C31 C29 119.0(18) . .
C31 C29 C2AA 119.8(17) . .
C28 C29 C31 117.6(17) . .
C28 C29 C2AA 122.6(18) . .
O1AA C2AA C29 119(2) . .
O1AA C2AA O0AA 128(2) . .
O0AA C2AA C29 111(2) . .
C33 C27 C28 118.6(14) . .
C33 C27 C26 125.5(14) . .
C28 C27 C26 115.8(13) . .
C29 C28 C27 122.9(17) . .
C25 C26 C27 126.9(13) . .
C25 C26 C41 122.0(12) . .
C41 C26 C27 111.0(11) . .
C26 C25 C24 121.0(14) . .
C23 C24 C25 120.4(13) . .
C34 C40 C41 120.3(11) . .
C34 C40 C39 119.3(11) . .
C39 C40 C41 120.4(11) . .
C26 C41 C40 122.4(11) . .
C42 C41 C26 117.2(12) . .
C42 C41 C40 120.3(11) . .
C23 C42 C41 119.1(13) . .
C24 C23 C42 120.1(13) . .
C24 C23 C22 122.2(13) . .
C42 C23 C22 117.6(13) . .
O8 C22 C23 115.0(13) . .
O7 C22 C23 122.2(14) . .
O7 C22 O8 122.9(13) . .
Cd1 O8 Na1 89.4(3) . .
C22 O8 Cd1 98.9(9) . .
C22 O8 Na1 121.8(9) . .
C22 O7 Cd1 85.2(9) . .
C39 C38 C36 117.5(13) . .
C38 C39 C40 122.5(12) . .
C37 O9 Cd1 97.4(8) . 3_445
Na1 O10 Cd1 84.5(3) 3_445 3_445
C37 O10 Cd1 83.6(8) . 3_445
C37 O10 Na1 146.9(9) . 3_445

loop_
_geom_bond_atom_site_label_1
_geom_bond_atom_site_label_2
_geom_bond_distance
_geom_bond_site_symmetry_2
Cd1 O3 2.586(7) 3_455
Cd1 O4 2.323(8) 3_455
Cd1 O1 2.494(8) .
Cd1 O2 2.428(8) .
Cd1 O8 2.284(9) .
Cd1 O7 2.592(10) .
Cd1 O9 2.299(9) 3
Cd1 O10 2.577(9) 3
Na1 Cd1 3.3426(7) 7
Na1 O2 2.266(8) .
Na1 O2 2.266(8) 7
Na1 O8 2.465(9) 7
Na1 O8 2.465(9) .
Na1 O10 2.389(8) 3
Na1 O10 2.389(8) 5
C1 C2 1.526(14) .
C1 O1 1.195(13) .
C1 O2 1.245(13) .
C2 C3 1.330(14) .
C2 C21 1.395(16) .
C3 C4 1.437(14) .
C4 C5 1.497(13) .
C4 C19 1.415(14) .
C5 C6 1.377(15) .
C5 C11 1.373(14) .
C6 C7 1.372(14) .
C7 C8 1.412(15) .
C8 C9 1.495(13) .
C8 C10 1.369(15) .
C9 O3 1.223(13) .
C9 O4 1.273(13) .
O3 Cd1 2.586(7) 3_545
O4 Cd1 2.323(8) 3_545
C11 C10 1.487(13) .
C11 C12 1.477(14) .
C12 C13 1.411(15) .
C12 C18 1.379(14) .
C13 C14 1.391(17) .
C14 C15 1.369(17) .
C19 C18 1.502(14) .
C19 C20 1.384(14) .
C18 C17 1.403(15) .
C17 C15 1.385(17) .
C15 C16 1.540(18) .
C16 O5 1.302(17) .
C16 O6 1.203(16) .
C21 C20 1.412(16) .
C37 Cd1 2.737(13) 3_445
C37 C36 1.481(18) .
C37 O9 1.219(16) .
C37 O10 1.252(15) .
C36 C35 1.350(18) .
C36 C38 1.428(18) .
C35 C34 1.441(17) .
C34 C33 1.420(19) .
C34 C40 1.364(17) .
C33 C32 1.45(2) .
C33 C27 1.32(2) .
C32 C31 1.40(3) .
C31 C29 1.41(3) .
C29 C2AA 1.52(3) .
C29 C28 1.40(2) .
C2AA O1AA 1.24(2) .
C2AA O0AA 1.34(3) .
C27 C28 1.42(2) .
C27 C26 1.501(19) .
C26 C25 1.319(18) .
C26 C41 1.442(18) .
C25 C24 1.399(18) .
C24 C23 1.39(2) .
C40 C41 1.478(17) .
C40 C39 1.441(18) .
C41 C42 1.433(17) .
C42 C23 1.414(19) .
C23 C22 1.534(19) .
C22 O8 1.251(17) .
C22 O7 1.210(17) .
C38 C39 1.401(18) .
O9 Cd1 2.299(9) 3_445
O10 Cd1 2.577(9) 3_445
O10 Na1 2.389(8) 3_445

loop_
_smtbx_masks_void_nr
_smtbx_masks_void_average_x
_smtbx_masks_void_average_y
_smtbx_masks_void_average_z
_smtbx_masks_void_volume
_smtbx_masks_void_count_electrons
_smtbx_masks_void_content
1 -0.524 -0.004 -0.398 7718.8 2150.9 5(C2H8N),4(C3H7NO),2(H2O)
